data_7210693
loop_
_publ_author_name
'Li, Zhao-Hao'
'Xue, Li-Ping'
'Li, Shi-Hui'
'Wang, Jian-Ge'
'Zhao, Bang-Tun'
'Kan, Jian'
'Su, Wei-Ping'

_publ_section_title
;
 Bis(pyridyl) ancillary ligands modulated uninodal 4-, 5- and 6-connected
 Cd(ii) coordination polymers based on 3,4-thiophenedicarboxylate linker
;
_journal_issue 14
_journal_name_full CrystEngComm
_journal_page_first 2745
_journal_paper_doi 10.1039/c3ce26686a
_journal_volume 15
_journal_year 2013
_chemical_formula_sum 'C51 H46 Cd2 N6 O8 S2'
_chemical_formula_weight 1159.86
_chemical_name_systematic
;
?
;
_space_group_IT_number 14
_symmetry_cell_setting monoclinic
_symmetry_space_group_name_Hall '-P 2yn'
_symmetry_space_group_name_H-M 'P 1 21/n 1'
_atom_sites_solution_hydrogens geom
_atom_sites_solution_primary direct
_atom_sites_solution_secondary difmap
_audit_creation_method SHELXL-97
_cell_angle_alpha 90.00
_cell_angle_beta 92.354(2)
_cell_angle_gamma 90.00
_cell_formula_units_Z 2
_cell_length_a 13.6833(19)
_cell_length_b 10.9950(16)
_cell_length_c 16.252(2)
_cell_measurement_reflns_used 2013
_cell_measurement_temperature 296(2)
_cell_measurement_theta_max 20.56
_cell_measurement_theta_min 2.38
_cell_volume 2443.0(6)
_computing_cell_refinement 'Bruker SMART'
_computing_data_collection 'Bruker SMART'
_computing_data_reduction 'Bruker SAINT'
_computing_molecular_graphics 'Bruker SHELXTL'
_computing_publication_material 'Bruker SHELXTL'
_computing_structure_refinement 'SHELXL-97 (Sheldrick, 1997)'
_computing_structure_solution 'SHELXS-97 (Sheldrick, 1990)'
_diffrn_ambient_temperature 296(2)
_diffrn_measured_fraction_theta_full 0.982
_diffrn_measured_fraction_theta_max 0.982
_diffrn_measurement_device_type 'CCD area detector'
_diffrn_measurement_method 'phi and omega scans'
_diffrn_radiation_monochromator graphite
_diffrn_radiation_source 'fine-focus sealed tube'
_diffrn_radiation_type MoK\a
_diffrn_radiation_wavelength 0.71073
_diffrn_reflns_av_R_equivalents 0.0665
_diffrn_reflns_av_sigmaI/netI 0.0779
_diffrn_reflns_limit_h_max 17
_diffrn_reflns_limit_h_min -18
_diffrn_reflns_limit_k_max 14
_diffrn_reflns_limit_k_min -14
_diffrn_reflns_limit_l_max 21
_diffrn_reflns_limit_l_min -21
_diffrn_reflns_number 18777
_diffrn_reflns_theta_full 28.31
_diffrn_reflns_theta_max 28.31
_diffrn_reflns_theta_min 2.24
_diffrn_standards_decay_% 0
_diffrn_standards_interval_count 0
_diffrn_standards_interval_time 0
_diffrn_standards_number 0
_exptl_absorpt_coefficient_mu 1.017
_exptl_absorpt_correction_T_max 0.693
_exptl_absorpt_correction_T_min 0.659
_exptl_absorpt_correction_type multi-scan
_exptl_absorpt_process_details sadabs
_exptl_crystal_colour yellow
_exptl_crystal_density_diffrn 1.577
_exptl_crystal_density_method 'not measured'
_exptl_crystal_description ' block'
_exptl_crystal_F_000 1172
_exptl_crystal_size_max 0.42
_exptl_crystal_size_mid 0.38
_exptl_crystal_size_min 0.27
_refine_diff_density_max 0.958
_refine_diff_density_min -2.067
_refine_diff_density_rms 0.131
_refine_ls_extinction_method none
_refine_ls_goodness_of_fit_ref 1.027
_refine_ls_hydrogen_treatment constr
_refine_ls_matrix_type full
_refine_ls_number_parameters 325
_refine_ls_number_reflns 5987
_refine_ls_number_restraints 10
_refine_ls_restrained_S_all 1.032
_refine_ls_R_factor_all 0.1367
_refine_ls_R_factor_gt 0.0588
_refine_ls_shift/su_max 0.000
_refine_ls_shift/su_mean 0.000
_refine_ls_structure_factor_coef Fsqd
_refine_ls_weighting_details 'calc w=1/[\s^2^(Fo^2^)+(0.0650P)^2^+8.0000P] where P=(Fo^2^+2Fc^2^)/3'
_refine_ls_weighting_scheme calc
_refine_ls_wR_factor_gt 0.1292
_refine_ls_wR_factor_ref 0.1949
_reflns_number_gt 2923
_reflns_number_total 5987
_reflns_threshold_expression >2sigma(I)
_cod_data_source_file c3ce26686a.txt
_cod_data_source_block x
_cod_depositor_comments
;
The following automatic conversions were performed:

'_symmetry_cell_setting' value 'Monoclinic' changed to 'monoclinic'
according to /home/saulius/struct/CIF-dictionaries/cif_core.dic
dictionary named 'cif_core.dic' version 2.4.2 from
2011-04-26.

'_exptl_absorpt_correction_type' value 'Multi-scan '
changed to 'multi-scan' according to
/home/saulius/struct/CIF-dictionaries/cif_core.dic dictionary named
'cif_core.dic' version 2.4.2 from 2011-04-26.

Automatic conversion script
Id: cif_fix_values 1891 2012-01-12 08:04:46Z andrius 
;
_cod_original_sg_symbol_H-M P2(1)/n
_cod_database_code 7210693

loop_
_symmetry_equiv_pos_as_xyz
'x, y, z'
'-x+1/2, y+1/2, -z+1/2'
'-x, -y, -z'
'x-1/2, -y-1/2, z-1/2'

loop_
_atom_site_label
_atom_site_type_symbol
_atom_site_fract_x
_atom_site_fract_y
_atom_site_fract_z
_atom_site_U_iso_or_equiv
_atom_site_adp_type
_atom_site_occupancy
_atom_site_symmetry_multiplicity
_atom_site_calc_flag
_atom_site_refinement_flags
Cd1 Cd 0.39459(4) 0.46991(4) 0.24330(3) 0.0516(2) Uani 1 1 d .
S1 S 0.2404(2) 0.1866(3) -0.10215(13) 0.1044(10) Uani 1 1 d .
O1 O 0.4079(5) 0.3483(5) 0.1204(3) 0.0798(17) Uani 1 1 d .
O2 O 0.2623(4) 0.3583(4) 0.1723(3) 0.0561(12) Uani 1 1 d .
O3 O 0.2181(4) 0.0722(4) 0.1793(3) 0.0535(12) Uani 1 1 d .
O4 O 0.0690(4) 0.1057(5) 0.1297(3) 0.0627(13) Uani 1 1 d .
N1 N 0.5699(4) 0.4713(6) 0.2374(4) 0.0566(14) Uani 1 1 d .
N2 N 0.9056(4) 0.1935(5) -0.1635(4) 0.0581(15) Uani 1 1 d .
N3 N 0.4003(5) 0.6425(5) 0.1575(4) 0.0597(16) Uani 1 1 d .
C1 C 0.3176(6) 0.3235(6) 0.1176(4) 0.0557(18) Uani 1 1 d .
C2 C 0.2755(5) 0.2545(6) 0.0460(4) 0.0521(17) Uani 1 1 d .
C3 C 0.3026(7) 0.2739(8) -0.0317(4) 0.076(2) Uani 1 1 d .
H3 H 0.3505 0.3295 -0.0453 0.091 Uiso 1 1 calc R
C4 C 0.1751(7) 0.1212(9) -0.0266(5) 0.081(3) Uani 1 1 d .
H4 H 0.1274 0.0620 -0.0362 0.097 Uiso 1 1 calc R
C5 C 0.2006(6) 0.1653(6) 0.0488(4) 0.0542(17) Uani 1 1 d .
C6 C 0.1603(6) 0.1125(6) 0.1253(4) 0.0521(17) Uani 1 1 d .
C7 C 0.6258(6) 0.5641(8) 0.2637(4) 0.061(2) Uani 1 1 d .
H7 H 0.5972 0.6253 0.2940 0.074 Uiso 1 1 calc R
C8 C 0.7230(6) 0.5741(8) 0.2482(5) 0.065(2) Uani 1 1 d .
H8 H 0.7585 0.6394 0.2700 0.078 Uiso 1 1 calc R
C9 C 0.7696(6) 0.4889(7) 0.2008(4) 0.0581(19) Uani 1 1 d .
C10 C 0.7109(5) 0.3940(7) 0.1728(5) 0.064(2) Uani 1 1 d .
H10 H 0.7371 0.3334 0.1404 0.077 Uiso 1 1 calc R
C11 C 0.6144(6) 0.3882(7) 0.1923(5) 0.069(2) Uani 1 1 d .
H11 H 0.5777 0.3222 0.1729 0.083 Uiso 1 1 calc R
C12 C 0.8751(7) 0.5013(10) 0.1852(5) 0.085(3) Uani 1 1 d .
H12A H 0.9123 0.4837 0.2360 0.102 Uiso 1 1 calc R
H12B H 0.8880 0.5853 0.1709 0.102 Uiso 1 1 calc R
C13 C 0.9127(6) 0.4195(9) 0.1173(5) 0.076(2) Uani 1 1 d .
H13A H 0.9837 0.4222 0.1191 0.091 Uiso 1 1 calc R
H13B H 0.8933 0.3363 0.1278 0.091 Uiso 1 1 calc R
C14 C 0.8747(6) 0.4560(7) 0.0317(4) 0.065(2) Uani 1 1 d .
H14A H 0.8052 0.4720 0.0341 0.078 Uiso 1 1 calc R
H14B H 0.9061 0.5317 0.0172 0.078 Uiso 1 1 calc R
C15 C 0.8898(5) 0.3655(6) -0.0366(4) 0.0512(16) Uani 1 1 d .
C16 C 0.9314(7) 0.2532(8) -0.0231(5) 0.078(3) Uani 1 1 d .
H16 H 0.9555 0.2327 0.0294 0.094 Uiso 1 1 calc R
C17 C 0.9379(7) 0.1700(7) -0.0868(5) 0.074(2) Uani 1 1 d .
H17 H 0.9660 0.0946 -0.0754 0.088 Uiso 1 1 calc R
C18 C 0.8680(6) 0.3041(7) -0.1770(5) 0.0603(19) Uani 1 1 d .
H18 H 0.8466 0.3241 -0.2303 0.072 Uiso 1 1 calc R
C19 C 0.8594(6) 0.3902(7) -0.1160(5) 0.0623(19) Uani 1 1 d .
H19 H 0.8326 0.4659 -0.1290 0.075 Uiso 1 1 calc R
C20 C 0.3730(6) 0.7528(7) 0.1814(5) 0.064(2) Uani 1 1 d .
H20 H 0.3496 0.7615 0.2340 0.077 Uiso 1 1 calc R
C21 C 0.3775(7) 0.8520(8) 0.1337(6) 0.091(3) Uani 1 1 d .
H21 H 0.3562 0.9262 0.1540 0.109 Uiso 1 1 calc R
C22 C 0.4127(10) 0.8471(10) 0.0557(7) 0.135(5) Uani 1 1 d DU
C23 C 0.4374(9) 0.7293(10) 0.0299(5) 0.110(4) Uani 1 1 d .
H23 H 0.4586 0.7176 -0.0232 0.132 Uiso 1 1 calc R
C24 C 0.4307(6) 0.6318(8) 0.0814(5) 0.069(2) Uani 1 1 d .
H24 H 0.4481 0.5553 0.0625 0.082 Uiso 1 1 calc R
C25 C 0.3661(11) 0.9198(17) -0.0186(10) 0.088(6) Uani 0.50 1 d PD
H25A H 0.3294 0.9884 -0.0003 0.105 Uiso 0.50 1 d PR
H25B H 0.3242 0.8686 -0.0525 0.105 Uiso 0.50 1 d PR
C26 C 0.4559(14) 0.9622(18) -0.0652(10) 0.113(9) Uani 0.50 1 d PD
H26A H 0.4332 1.0130 -0.1100 0.136 Uiso 0.50 1 d PR
H26B H 0.4830 0.8905 -0.0891 0.136 Uiso 0.50 1 d PR
C27 C 0.5402(15) 1.0329(14) -0.0205(11) 0.094(7) Uani 0.50 1 d PD
H27A H 0.5930 0.9758 -0.0133 0.113 Uiso 0.50 1 d PR
H27C H 0.5192 1.0525 0.0335 0.113 Uiso 0.50 1 d PR

loop_
_atom_site_aniso_label
_atom_site_aniso_U_11
_atom_site_aniso_U_22
_atom_site_aniso_U_33
_atom_site_aniso_U_23
_atom_site_aniso_U_13
_atom_site_aniso_U_12
Cd1 0.0616(4) 0.0428(3) 0.0515(3) -0.0045(2) 0.0155(2) -0.0044(2)
S1 0.144(3) 0.132(2) 0.0380(11) -0.0108(12) 0.0194(13) -0.047(2)
O1 0.085(4) 0.084(4) 0.072(4) -0.031(3) 0.020(3) -0.026(3)
O2 0.078(3) 0.051(3) 0.040(2) -0.004(2) 0.011(2) 0.006(2)
O3 0.062(3) 0.054(3) 0.045(3) 0.004(2) 0.009(2) -0.001(2)
O4 0.066(3) 0.063(3) 0.060(3) 0.009(2) 0.014(3) -0.003(3)
N1 0.049(3) 0.057(4) 0.065(4) -0.007(3) 0.014(3) -0.003(3)
N2 0.061(4) 0.045(3) 0.067(4) -0.006(3) -0.009(3) 0.007(3)
N3 0.068(4) 0.055(4) 0.058(4) -0.004(3) 0.024(3) -0.009(3)
C1 0.081(5) 0.041(4) 0.045(4) 0.003(3) 0.007(4) -0.014(4)
C2 0.070(5) 0.047(4) 0.040(3) -0.003(3) 0.018(3) -0.007(3)
C3 0.097(6) 0.085(6) 0.047(4) -0.004(4) 0.023(4) -0.024(5)
C4 0.101(7) 0.096(7) 0.047(4) -0.008(4) 0.010(4) -0.040(5)
C5 0.072(5) 0.055(4) 0.036(3) -0.005(3) 0.011(3) -0.006(4)
C6 0.069(5) 0.044(4) 0.044(4) -0.001(3) 0.016(3) -0.001(3)
C7 0.062(5) 0.068(5) 0.055(4) -0.006(4) 0.007(4) -0.001(4)
C8 0.059(5) 0.078(5) 0.057(4) -0.017(4) 0.007(4) -0.019(4)
C9 0.054(4) 0.074(5) 0.047(4) 0.001(4) 0.002(3) -0.009(4)
C10 0.051(4) 0.070(5) 0.072(5) -0.003(4) 0.018(4) 0.002(4)
C11 0.073(5) 0.048(4) 0.088(6) -0.006(4) 0.025(4) -0.006(4)
C12 0.069(6) 0.121(8) 0.065(5) -0.022(5) 0.007(4) -0.019(5)
C13 0.050(4) 0.112(7) 0.067(5) -0.010(5) 0.016(4) -0.008(5)
C14 0.079(5) 0.063(5) 0.055(4) -0.005(4) 0.017(4) -0.006(4)
C15 0.046(4) 0.055(4) 0.053(4) -0.001(3) 0.006(3) -0.003(3)
C16 0.112(7) 0.057(5) 0.064(5) 0.003(4) -0.017(5) 0.002(5)
C17 0.089(6) 0.053(5) 0.078(6) 0.002(4) -0.024(5) 0.010(4)
C18 0.071(5) 0.053(4) 0.057(4) 0.005(3) -0.001(4) 0.004(4)
C19 0.072(5) 0.053(4) 0.061(5) -0.005(4) -0.002(4) 0.013(4)
C20 0.080(5) 0.057(4) 0.057(4) 0.007(4) 0.027(4) 0.003(4)
C21 0.121(8) 0.066(5) 0.091(6) 0.024(5) 0.057(6) 0.035(5)
C22 0.196(11) 0.111(8) 0.103(8) 0.054(6) 0.072(8) 0.085(8)
C23 0.161(11) 0.119(9) 0.053(5) 0.036(5) 0.049(6) 0.059(8)
C24 0.087(6) 0.067(5) 0.054(4) -0.001(4) 0.028(4) 0.012(4)
C25 0.099(15) 0.080(12) 0.082(12) 0.027(10) -0.009(11) 0.014(11)
C26 0.19(3) 0.088(14) 0.068(12) 0.043(11) 0.036(14) -0.039(15)
C27 0.15(2) 0.053(10) 0.084(13) 0.035(10) 0.015(13) -0.012(12)

loop_
_atom_type_symbol
_atom_type_description
_atom_type_scat_dispersion_real
_atom_type_scat_dispersion_imag
_atom_type_scat_source
C C 0.0033 0.0016 'International Tables Vol C Tables 4.2.6.8 and 6.1.1.4'
H H 0.0000 0.0000 'International Tables Vol C Tables 4.2.6.8 and 6.1.1.4'
N N 0.0061 0.0033 'International Tables Vol C Tables 4.2.6.8 and 6.1.1.4'
O O 0.0106 0.0060 'International Tables Vol C Tables 4.2.6.8 and 6.1.1.4'
Cd Cd -0.8075 1.2024 'International Tables Vol C Tables 4.2.6.8 and 6.1.1.4'
S S 0.1246 0.1234 'International Tables Vol C Tables 4.2.6.8 and 6.1.1.4'

loop_
_geom_angle_atom_site_label_1
_geom_angle_atom_site_label_2
_geom_angle_atom_site_label_3
_geom_angle
_geom_angle_site_symmetry_1
_geom_angle_site_symmetry_3
O3 Cd1 N2 92.7(2) 2 4_566
O3 Cd1 N3 88.23(18) 2 .
N2 Cd1 N3 173.3(2) 4_566 .
O3 Cd1 N1 134.80(19) 2 .
N2 Cd1 N1 89.6(2) 4_566 .
N3 Cd1 N1 85.1(2) . .
O3 Cd1 O1 142.2(2) 2 .
N2 Cd1 O1 96.0(2) 4_566 .
N3 Cd1 O1 87.2(2) . .
N1 Cd1 O1 82.1(2) . .
O3 Cd1 O2 90.18(16) 2 .
N2 Cd1 O2 86.97(18) 4_566 .
N3 Cd1 O2 99.62(19) . .
N1 Cd1 O2 135.02(18) . .
O1 Cd1 O2 53.84(18) . .
O3 Cd1 O4 52.87(17) 2 2
N2 Cd1 O4 85.49(19) 4_566 2
N3 Cd1 O4 89.85(18) . 2
N1 Cd1 O4 82.41(19) . 2
O1 Cd1 O4 164.38(19) . 2
O2 Cd1 O4 141.74(16) . 2
C3 S1 C4 90.9(4) . .
C1 O1 Cd1 92.5(4) . .
C1 O2 Cd1 91.8(4) . .
C6 O3 Cd1 97.9(4) . 2_545
C6 O4 Cd1 85.4(4) . 2_545
C11 N1 C7 115.5(7) . .
C11 N1 Cd1 119.7(5) . .
C7 N1 Cd1 123.5(5) . .
C17 N2 C18 116.2(7) . .
C17 N2 Cd1 117.8(5) . 4_665
C18 N2 Cd1 125.2(5) . 4_665
C24 N3 C20 117.1(7) . .
C24 N3 Cd1 120.0(5) . .
C20 N3 Cd1 123.0(5) . .
O2 C1 O1 121.8(7) . .
O2 C1 C2 119.1(7) . .
O1 C1 C2 119.0(7) . .
C3 C2 C5 111.4(6) . .
C3 C2 C1 122.8(7) . .
C5 C2 C1 125.8(6) . .
C2 C3 S1 113.2(6) . .
C2 C3 H3 123.4 . .
S1 C3 H3 123.4 . .
C5 C4 S1 112.2(6) . .
C5 C4 H4 123.9 . .
S1 C4 H4 123.9 . .
C4 C5 C2 112.3(6) . .
C4 C5 C6 121.6(7) . .
C2 C5 C6 125.8(6) . .
O3 C6 O4 123.1(6) . .
O3 C6 C5 118.7(7) . .
O4 C6 C5 118.1(7) . .
N1 C7 C8 123.5(7) . .
N1 C7 H7 118.3 . .
C8 C7 H7 118.3 . .
C7 C8 C9 121.5(7) . .
C7 C8 H8 119.3 . .
C9 C8 H8 119.3 . .
C10 C9 C8 114.7(7) . .
C10 C9 C12 124.8(7) . .
C8 C9 C12 120.4(7) . .
C11 C10 C9 120.8(7) . .
C11 C10 H10 119.6 . .
C9 C10 H10 119.6 . .
N1 C11 C10 124.1(8) . .
N1 C11 H11 118.0 . .
C10 C11 H11 118.0 . .
C9 C12 C13 115.3(7) . .
C9 C12 H12A 108.4 . .
C13 C12 H12A 108.4 . .
C9 C12 H12B 108.4 . .
C13 C12 H12B 108.4 . .
H12A C12 H12B 107.5 . .
C14 C13 C12 113.1(8) . .
C14 C13 H13A 109.0 . .
C12 C13 H13A 109.0 . .
C14 C13 H13B 109.0 . .
C12 C13 H13B 109.0 . .
H13A C13 H13B 107.8 . .
C15 C14 C13 116.6(7) . .
C15 C14 H14A 108.2 . .
C13 C14 H14A 108.2 . .
C15 C14 H14B 108.2 . .
C13 C14 H14B 108.2 . .
H14A C14 H14B 107.3 . .
C19 C15 C16 116.0(7) . .
C19 C15 C14 121.2(7) . .
C16 C15 C14 122.8(7) . .
C15 C16 C17 120.8(7) . .
C15 C16 H16 119.6 . .
C17 C16 H16 119.6 . .
N2 C17 C16 122.9(7) . .
N2 C17 H17 118.6 . .
C16 C17 H17 118.6 . .
N2 C18 C19 123.4(7) . .
N2 C18 H18 118.3 . .
C19 C18 H18 118.3 . .
C15 C19 C18 120.7(7) . .
C15 C19 H19 119.7 . .
C18 C19 H19 119.7 . .
N3 C20 C21 123.6(7) . .
N3 C20 H20 118.2 . .
C21 C20 H20 118.2 . .
C20 C21 C22 121.7(8) . .
C20 C21 H21 119.1 . .
C22 C21 H21 119.1 . .
C21 C22 C23 114.1(8) . .
C21 C22 C25 123.0(11) . .
C23 C22 C25 109.6(12) . .
C21 C22 C27 117.5(12) . 3_675
C23 C22 C27 123.5(12) . 3_675
C25 C22 C27 56.9(10) . 3_675
C24 C23 C22 121.1(8) . .
C24 C23 H23 119.4 . .
C22 C23 H23 119.4 . .
N3 C24 C23 122.2(8) . .
N3 C24 H24 118.9 . .
C23 C24 H24 118.9 . .
C27 C25 C26 54.4(11) 3_675 .
C27 C25 C22 62.3(7) 3_675 .
C26 C25 C22 103.0(10) . .
C27 C25 H25A 92.6 3_675 .
C26 C25 H25A 110.7 . .
C22 C25 H25A 111.3 . .
C27 C25 H25B 157.7 3_675 .
C26 C25 H25B 111.4 . .
C22 C25 H25B 111.0 . .
H25A C25 H25B 109.3 . .
C27 C26 C25 61.3(11) 3_675 .
C27 C26 C27 60.9(14) 3_675 .
C25 C26 C27 121.1(15) . .
C27 C26 H26A 137.3 3_675 .
C25 C26 H26A 108.0 . .
C27 C26 H26A 106.0 . .
C27 C26 H26B 116.0 3_675 .
C25 C26 H26B 106.3 . .
C27 C26 H26B 108.0 . .
H26A C26 H26B 106.7 . .
C26 C27 C27 64.6(12) 3_675 3_675
C26 C27 C25 64.3(12) 3_675 3_675
C27 C27 C25 127.6(18) 3_675 3_675
C26 C27 C26 119.1(14) 3_675 .
C27 C27 C26 54.4(12) 3_675 .
C25 C27 C26 169(2) 3_675 .
C26 C27 C22 109.2(15) 3_675 3_675
C27 C27 C22 152(2) 3_675 3_675
C25 C27 C22 60.7(7) 3_675 3_675
C26 C27 C22 123.7(13) . 3_675
C26 C27 H27A 84.6 3_675 .
C27 C27 H27A 101.2 3_675 .
C25 C27 H27A 63.2 3_675 .
C26 C27 H27A 105.8 . .
C22 C27 H27A 105.8 3_675 .
C26 C27 H27C 22.6 3_675 .
C27 C27 H27C 56.5 3_675 .
C25 C27 H27C 79.5 3_675 .
C26 C27 H27C 107.2 . .
C22 C27 H27C 106.5 3_675 .
H27A C27 H27C 106.7 . .

loop_
_geom_bond_atom_site_label_1
_geom_bond_atom_site_label_2
_geom_bond_distance
_geom_bond_site_symmetry_2
Cd1 O3 2.321(5) 2
Cd1 N2 2.351(6) 4_566
Cd1 N3 2.358(6) .
Cd1 N1 2.405(6) .
Cd1 O1 2.416(5) .
Cd1 O2 2.438(5) .
Cd1 O4 2.579(5) 2
S1 C3 1.696(8) .
S1 C4 1.707(8) .
O1 C1 1.264(9) .
O2 C1 1.251(8) .
O3 C6 1.239(8) .
O3 Cd1 2.321(5) 2_545
O4 C6 1.256(8) .
O4 Cd1 2.579(5) 2_545
N1 C11 1.334(9) .
N1 C7 1.335(10) .
N2 C17 1.329(9) .
N2 C18 1.335(9) .
N2 Cd1 2.351(6) 4_665
N3 C24 1.327(9) .
N3 C20 1.331(9) .
C1 C2 1.485(9) .
C2 C3 1.348(9) .
C2 C5 1.421(9) .
C3 H3 0.9300 .
C4 C5 1.351(9) .
C4 H4 0.9300 .
C5 C6 1.497(9) .
C7 C8 1.367(10) .
C7 H7 0.9300 .
C8 C9 1.386(10) .
C8 H8 0.9300 .
C9 C10 1.382(10) .
C9 C12 1.482(11) .
C10 C11 1.372(10) .
C10 H10 0.9300 .
C11 H11 0.9300 .
C12 C13 1.530(12) .
C12 H12A 0.9700 .
C12 H12B 0.9700 .
C13 C14 1.518(11) .
C13 H13A 0.9700 .
C13 H13B 0.9700 .
C14 C15 1.512(10) .
C14 H14A 0.9700 .
C14 H14B 0.9700 .
C15 C19 1.366(10) .
C15 C16 1.374(10) .
C16 C17 1.387(11) .
C16 H16 0.9300 .
C17 H17 0.9300 .
C18 C19 1.379(10) .
C18 H18 0.9300 .
C19 H19 0.9300 .
C20 C21 1.341(10) .
C20 H20 0.9300 .
C21 C22 1.376(12) .
C21 H21 0.9300 .
C22 C23 1.407(14) .
C22 C25 1.562(9) .
C22 C27 1.586(9) 3_675
C23 C24 1.366(11) .
C23 H23 0.9300 .
C24 H24 0.9300 .
C25 C27 1.50(3) 3_675
C25 C26 1.542(10) .
C25 H25A 0.9600 .
C25 H25B 0.9600 .
C26 C27 1.39(3) 3_675
C26 C27 1.547(10) .
C26 H26A 0.9600 .
C26 H26B 0.9600 .
C27 C26 1.39(3) 3_675
C27 C27 1.50(3) 3_675
C27 C25 1.50(3) 3_675
C27 C22 1.586(9) 3_675
C27 H27A 0.9600 .
C27 H27C 0.9601 .
